data_7101662
loop_
_publ_author_name
'Chen, Alex M'
'Ellison, Martha E'
'Peresypkin, Andrey'
'Wenslow, Robert M'
'Variankaval, Narayan'
'Savarin, Cecile G'
'Natishan, Theresa K'
'Mathre, David J'
'Dormer, Peter G'
'Euler, Danielle H'
'Ball, Richard G'
'Ye, Zhixiong'
'Wang, Yaling'
'Santos, Ivan'

_publ_section_title
;
 Development of a pharmaceutical cocrystal of a monophosphate salt with
 phosphoric acid.
;
_journal_issue 4
_journal_name_full 'Chemical communications (Cambridge, England)'
_journal_page_first 419
_journal_page_last 421
_journal_paper_doi 10.1039/b612353h
_journal_year 2007
_chemical_absolute_configuration ad
_chemical_formula_moiety 'C34 H48 Cl F2 N4 O2, H3 O4 P, H2 O4 P'
_chemical_formula_sum 'C34 H53 Cl F2 N4 O10 P2'
_chemical_formula_weight 813.19
_chemical_name_common 'Not named'
_space_group_IT_number 4
_symmetry_cell_setting monoclinic
_symmetry_space_group_name_Hall 'P 2yb'
_symmetry_space_group_name_H-M 'P 1 21 1'
_audit_creation_date 2006-10-03
_audit_creation_method 'cif4actac using rgb00106c.cif'
_cell_angle_alpha 90.
_cell_angle_beta 100.157(9)
_cell_angle_gamma 90.
_cell_formula_units_Z 2
_cell_length_a 8.901(5)
_cell_length_b 10.995(6)
_cell_length_c 21.876(12)
_cell_measurement_reflns_used 4043
_cell_measurement_temperature 298
_cell_measurement_theta_max 20.99
_cell_measurement_theta_min 2.32
_cell_volume 2107.3(19)
_computing_cell_refinement 'SAINT V6.45A'
_computing_data_collection 'SMART V5.628'
_computing_data_reduction 'SAINT V6.45A'
_computing_molecular_graphics
;
ORTEP3 (Johnson,2000), PLATON (Spek,1990),
PSPLUTO (local version of Motherwell's program)
;
_computing_publication_material 'locally developed programs'
_computing_structure_refinement 'SHELXL-97 (Sheldrick, 1997)'
_computing_structure_solution 'SHELXS-97 (Sheldrick, 1990)'
_diffrn_detector CCD
_diffrn_detector_area_resol_mean 8.192
_diffrn_detector_type 'Bruker APEX'
_diffrn_measured_fraction_theta_full 0.983
_diffrn_measured_fraction_theta_max 0.983
_diffrn_measurement_device '\k-geometry diffractometer'
_diffrn_measurement_device_type 'Bruker PLATFORM'
_diffrn_measurement_method '\omega oscillation scans'
_diffrn_radiation_type 'Mo K\a'
_diffrn_radiation_wavelength 0.71073
_diffrn_reflns_av_R_equivalents 0.050
_diffrn_reflns_limit_h_max 11
_diffrn_reflns_limit_h_min -11
_diffrn_reflns_limit_k_max 13
_diffrn_reflns_limit_k_min -13
_diffrn_reflns_limit_l_max 27
_diffrn_reflns_limit_l_min -27
_diffrn_reflns_number 20016
_diffrn_reflns_theta_full 26.46
_diffrn_reflns_theta_max 26.46
_exptl_absorpt_coefficient_mu 0.23
_exptl_absorpt_correction_T_max 0.995
_exptl_absorpt_correction_T_min 0.777
_exptl_absorpt_correction_type multi-scan
_exptl_absorpt_process_details 'Sheldrick, G.M. (1996) SADABS University of G\"ottingen, Germany'
_exptl_crystal_colour colorless
_exptl_crystal_density_diffrn 1.282
_exptl_crystal_density_method none
_exptl_crystal_description plate
_exptl_crystal_F_000 860
_exptl_crystal_size_max 0.2
_exptl_crystal_size_mid 0.05
_exptl_crystal_size_min 0.02
_refine_diff_density_max 1.01
_refine_diff_density_min -0.30
_refine_ls_abs_structure_details 'Flack H D (1983), Acta Cryst. A39, 876-881'
_refine_ls_abs_structure_Flack 0.04(15)
_refine_ls_extinction_method none
_refine_ls_goodness_of_fit_ref 1.182
_refine_ls_hydrogen_treatment constr
_refine_ls_number_parameters 491
_refine_ls_number_reflns 8502
_refine_ls_restrained_S_all 1.182
_refine_ls_R_factor_gt 0.098
_refine_ls_shift/su_max 0.005
_refine_ls_structure_factor_coef Fsqd
_refine_ls_weighting_scheme calc
_refine_ls_wR_factor_gt 0.224
_refine_ls_wR_factor_ref 0.238
_reflns_number_gt 6714
_reflns_number_total 8502
_reflns_threshold_expression >2sigma(I)
_cod_data_source_file b612353h.txt
_cod_data_source_block rgb00106c
_cod_depositor_comments
;
The following automatic conversions were performed:
'_symmetry_cell_setting' value 'Monoclinic' changed to 'monoclinic'
according to '/home/saulius/struct/CIF-dictionaries/cif_core.dic'
dictionary named 'cif_core.dic' version 2.4.1 from 2010-06-29.

Automatic conversion script
Id: cif_fix_enum 1527 2010-12-29 10:47:43Z saulius 
;
_cod_original_sg_symbol_H-M 'P 21'
_cod_database_code 7101662

loop_
_symmetry_equiv_pos_site_id
_symmetry_equiv_pos_as_xyz
1 x,y,z
2 -x,1/2+y,-z

loop_
_atom_site_label
_atom_site_chemical_conn_number
_atom_site_type_symbol
_atom_site_occupancy
_atom_site_fract_x
_atom_site_fract_y
_atom_site_fract_z
_atom_site_U_iso_or_equiv
_atom_site_adp_type
_atom_site_calc_flag
_atom_site_refinement_flags
_atom_site_symmetry_multiplicity
C1 1 C 1 1.0044(6) 0.5904(7) 0.7499(3) 0.0528(17) Uani d . 1
C2 2 C 1 0.9664(10) 0.6679(11) 0.7023(4) 0.080(2) Uani d . 1
C3 3 C 1 0.9713(14) 0.6316(16) 0.6384(5) 0.118(5) Uani d . 1
H3A 4 H 1 0.9450 0.6850 0.6052 0.141 Uiso calc R 1
C4 5 C 1 1.0145(17) 0.5205(19) 0.6305(7) 0.127(6) Uani d . 1
C5 6 C 1 1.0529(11) 0.4401(16) 0.6754(7) 0.121(5) Uani d . 1
H5 7 H 1 1.0792 0.3621 0.6648 0.145 Uiso calc R 1
C6 8 C 1 1.0562(9) 0.4671(10) 0.7394(5) 0.095(4) Uani d . 1
H6 9 H 1 1.0880 0.4119 0.7713 0.114 Uiso calc R 1
C7 10 C 1 1.0004(6) 0.6296(5) 0.8161(2) 0.0347(12) Uani d . 1
H7 11 H 1 0.9612 0.7130 0.8150 0.042 Uiso calc R 1
C8 12 C 1 0.8962(6) 0.5482(5) 0.8487(3) 0.0357(12) Uani d . 1
H8 13 H 1 0.9286 0.4631 0.8480 0.043 Uiso calc R 1
C9 14 C 1 0.9056(6) 0.5921(5) 0.9169(2) 0.0391(13) Uani d . 1
H9A 15 H 1 0.8580 0.6715 0.9169 0.047 Uiso calc R 1
H9B 16 H 1 0.8490 0.5362 0.9387 0.047 Uiso calc R 1
C10 17 C 1 1.0696(6) 0.6001(5) 0.9514(3) 0.0414(13) Uani d . 1
H10A 18 H 1 1.0701 0.6324 0.9927 0.050 Uiso calc R 1
H10B 19 H 1 1.1134 0.5192 0.9558 0.050 Uiso calc R 1
C11 20 C 1 1.1630(6) 0.6291(5) 0.8543(3) 0.0393(13) Uani d . 1
H11A 21 H 1 1.2020 0.5466 0.8575 0.047 Uiso calc R 1
H11B 22 H 1 1.2293 0.6777 0.8332 0.047 Uiso calc R 1
C13 23 C 1 1.3309(6) 0.7042(5) 0.9551(3) 0.0409(13) Uani d . 1
C14 24 C 1 1.4203(8) 0.5848(7) 0.9642(4) 0.071(2) Uani d . 1
H14A 25 H 1 1.3614 0.5247 0.9813 0.107 Uiso calc R 1
H14B 26 H 1 1.5151 0.5977 0.9921 0.107 Uiso calc R 1
H14C 27 H 1 1.4406 0.5569 0.9249 0.107 Uiso calc R 1
C15 28 C 1 1.4082(7) 0.7942(7) 0.9167(4) 0.0603(18) Uani d . 1
H15A 29 H 1 1.4450 0.7513 0.8841 0.090 Uiso calc R 1
H15B 30 H 1 1.4922 0.8330 0.9431 0.090 Uiso calc R 1
H15C 31 H 1 1.3356 0.8547 0.8989 0.090 Uiso calc R 1
C16 32 C 1 1.3157(8) 0.7643(8) 1.0154(3) 0.067(2) Uani d . 1
H16A 33 H 1 1.2390 0.8265 1.0078 0.101 Uiso calc R 1
H16B 34 H 1 1.4116 0.8001 1.0336 0.101 Uiso calc R 1
H16C 35 H 1 1.2868 0.7048 1.0433 0.101 Uiso calc R 1
C17 36 C 1 0.7322(6) 0.5611(4) 0.8157(2) 0.0294(11) Uani d . 1
C18 37 C 1 0.4948(7) 0.4783(5) 0.7588(3) 0.0467(15) Uani d . 1
H18A 38 H 1 0.4644 0.5631 0.7583 0.056 Uiso calc R 1
H18B 39 H 1 0.4210 0.4312 0.7765 0.056 Uiso calc R 1
C19 40 C 1 0.4964(7) 0.4366(5) 0.6941(3) 0.0444(13) Uani d . 1
H19A 41 H 1 0.3946 0.4438 0.6698 0.053 Uiso calc R 1
H19B 42 H 1 0.5641 0.4882 0.6754 0.053 Uiso calc R 1
C20 43 C 1 0.6982(8) 0.2941(6) 0.7324(3) 0.0498(15) Uani d . 1
H20A 44 H 1 0.7737 0.3406 0.7153 0.060 Uiso calc R 1
H20B 45 H 1 0.7273 0.2090 0.7330 0.060 Uiso calc R 1
C21 46 C 1 0.6940(7) 0.3364(5) 0.7974(3) 0.0475(16) Uani d . 1
H21A 47 H 1 0.6229 0.2866 0.8154 0.057 Uiso calc R 1
H21B 48 H 1 0.7943 0.3275 0.8228 0.057 Uiso calc R 1
C22 49 C 1 0.5378(8) 0.2638(6) 0.6313(3) 0.0518(16) Uani d . 1
C23 50 C 1 0.6467(9) 0.2876(7) 0.5946(3) 0.0633(19) Uani d . 1
H23 51 H 1 0.7306 0.3358 0.6101 0.076 Uiso calc R 1
C24 52 C 1 0.6321(10) 0.2411(8) 0.5358(3) 0.071(2) Uani d . 1
C25 53 C 1 0.5114(12) 0.1737(8) 0.5092(3) 0.072(2) Uani d . 1
C26 54 C 1 0.4023(11) 0.1492(8) 0.5457(3) 0.077(2) Uani d . 1
H26 55 H 1 0.3187 0.1019 0.5287 0.093 Uiso calc R 1
C27 56 C 1 0.4104(8) 0.1906(6) 0.6055(3) 0.0542(17) Uani d . 1
C28 57 C 1 0.4907(16) 0.1194(11) 0.4439(4) 0.122(4) Uani d . 1
H28A 58 H 1 0.5557 0.0497 0.4441 0.184 Uiso calc R 1
H28B 59 H 1 0.5171 0.1791 0.4156 0.184 Uiso calc R 1
H28C 60 H 1 0.3862 0.0953 0.4309 0.184 Uiso calc R 1
C29 61 C 1 0.2908(7) 0.1622(7) 0.6460(3) 0.0545(16) Uani d . 1
H29 62 H 1 0.2726 0.2381 0.6670 0.065 Uiso calc R 1
C30 63 C 1 0.1367(9) 0.1217(9) 0.6097(4) 0.085(3) Uani d . 1
H30A 64 H 1 0.1478 0.0445 0.5905 0.128 Uiso calc R 1
H30B 65 H 1 0.1004 0.1808 0.5783 0.128 Uiso calc R 1
H30C 66 H 1 0.0648 0.1143 0.6375 0.128 Uiso calc R 1
C31 67 C 1 0.4042(9) -0.0449(7) 0.6723(3) 0.0611(17) Uani d . 1
H31 68 H 1 0.3688 -0.0442 0.6272 0.073 Uiso calc R 1
C32 69 C 1 0.5737(10) -0.0581(9) 0.6810(4) 0.081(2) Uani d . 1
H32A 70 H 1 0.6156 0.0079 0.6607 0.122 Uiso calc R 1
H32B 71 H 1 0.5987 -0.1339 0.6635 0.122 Uiso calc R 1
H32C 72 H 1 0.6156 -0.0568 0.7246 0.122 Uiso calc R 1
C33 73 C 1 0.3258(15) -0.1561(9) 0.6967(6) 0.119(4) Uani d . 1
H33A 74 H 1 0.3747 -0.1739 0.7385 0.178 Uiso calc R 1
H33B 75 H 1 0.3343 -0.2252 0.6707 0.178 Uiso calc R 1
H33C 76 H 1 0.2200 -0.1382 0.6961 0.178 Uiso calc R 1
C34 77 C 1 0.3520(7) 0.1058(6) 0.7543(3) 0.0506(15) Uani d . 1
C35 78 C 1 0.4317(12) 0.0286(8) 0.8068(4) 0.083(3) Uani d . 1
H35A 79 H 1 0.5126 -0.0161 0.7934 0.125 Uiso calc R 1
H35B 80 H 1 0.3600 -0.0272 0.8195 0.125 Uiso calc R 1
H35C 81 H 1 0.4734 0.0798 0.8412 0.125 Uiso calc R 1
Cl1 82 Cl 1 0.7755(4) 0.2797(3) 0.49193(12) 0.1142(10) Uani d . 1
F1 83 F 1 0.9263(9) 0.7751(7) 0.7120(3) 0.125(2) Uani d . 1
F2 84 F 1 1.0194(12) 0.4901(13) 0.5696(4) 0.246(7) Uani d . 1
N1 85 N 1 1.1653(5) 0.6793(4) 0.9183(2) 0.0333(10) Uani d . 1
H1 86 H 1 1.1175 0.7528 0.9132 0.040 Uiso calc R 1
N2 87 N 1 0.6466(5) 0.4640(4) 0.7969(2) 0.0362(10) Uani d . 1
N3 88 N 1 0.5475(6) 0.3099(4) 0.6931(2) 0.0429(11) Uani d . 1
N4 89 N 1 0.3539(6) 0.0749(5) 0.6953(2) 0.0480(12) Uani d . 1
O1 90 O 1 0.6746(5) 0.6648(4) 0.8079(2) 0.0554(12) Uani d . 1
O2 91 O 1 0.2899(6) 0.2028(5) 0.7672(2) 0.0653(13) Uani d . 1
P41 92 P 1 0.86020(16) 0.94346(13) 0.88501(8) 0.0432(4) Uani d . 1
O41 93 O 1 1.0225(5) 0.9132(3) 0.9028(2) 0.0515(11) Uani d . 1
O42 94 O 1 0.7874(6) 0.8841(5) 0.8226(2) 0.0635(13) Uani d . 1
H42 95 H 1 0.7209 0.8361 0.8286 0.076 Uiso calc R 1
O43 96 O 1 0.7592(6) 0.8993(7) 0.9305(3) 0.094(2) Uani d . 1
H43 97 H 1 0.8118 0.8636 0.9595 0.113 Uiso calc R 1
O44 98 O 1 0.8288(5) 1.0787(4) 0.8771(3) 0.088(2) Uani d . 1
P51 99 P 1 0.1678(2) 0.23096(13) 0.91404(8) 0.0482(4) Uani d . 1
O51 100 O 1 0.2182(5) 0.0993(4) 0.9303(2) 0.0587(12) Uani d . 1
H51 101 H 1 0.1427 0.0559 0.9288 0.070 Uiso calc R 1
O52 102 O 1 0.2858(6) 0.2866(5) 0.8781(2) 0.0661(13) Uani d . 1
H52 103 H 1 0.2682 0.2630 0.8420 0.079 Uiso calc R 1
O53 104 O 1 0.0198(6) 0.2308(6) 0.8727(6) 0.140(4) Uani d . 1
H53 105 H 1 -0.0069 0.1605 0.8643 0.168 Uiso calc R 1
O54 106 O 1 0.1761(15) 0.3058(7) 0.9705(4) 0.171(5) Uani d . 1

loop_
_atom_site_aniso_label
_atom_site_aniso_U_11
_atom_site_aniso_U_22
_atom_site_aniso_U_33
_atom_site_aniso_U_23
_atom_site_aniso_U_13
_atom_site_aniso_U_12
C1 0.032(3) 0.094(5) 0.031(3) -0.003(3) 0.003(2) -0.002(3)
C2 0.071(5) 0.108(8) 0.060(5) -0.013(5) 0.006(4) -0.016(5)
C3 0.125(9) 0.179(14) 0.046(5) 0.012(7) 0.007(5) -0.056(9)
C4 0.105(9) 0.176(16) 0.109(10) -0.082(11) 0.045(8) -0.085(10)
C5 0.066(6) 0.170(14) 0.140(11) -0.087(11) 0.054(7) -0.025(8)
C6 0.062(4) 0.122(8) 0.113(7) -0.096(6) 0.051(5) -0.028(5)
C7 0.032(3) 0.033(3) 0.039(3) -0.001(2) 0.005(2) 0.008(2)
C8 0.041(3) 0.017(2) 0.048(3) 0.001(2) 0.005(2) -0.003(2)
C9 0.038(3) 0.045(3) 0.034(3) 0.005(2) 0.003(2) -0.018(2)
C10 0.048(3) 0.037(3) 0.035(3) 0.008(2) -0.001(2) -0.013(3)
C11 0.033(3) 0.038(3) 0.047(3) 0.003(3) 0.006(2) 0.000(2)
C13 0.035(3) 0.038(3) 0.046(3) 0.005(3) -0.005(2) -0.008(2)
C14 0.043(4) 0.057(4) 0.102(6) 0.012(4) -0.017(4) 0.002(3)
C15 0.042(3) 0.061(4) 0.076(5) 0.011(4) 0.007(3) -0.016(3)
C16 0.049(4) 0.084(6) 0.062(4) -0.015(4) -0.005(3) -0.022(4)
C17 0.033(3) 0.027(3) 0.026(3) -0.002(2) -0.001(2) -0.003(2)
C18 0.037(3) 0.042(3) 0.056(4) -0.012(3) -0.004(3) -0.005(2)
C19 0.045(3) 0.035(3) 0.048(3) 0.002(3) -0.008(2) 0.001(3)
C20 0.062(4) 0.036(3) 0.045(3) -0.008(3) -0.006(3) 0.007(3)
C21 0.056(4) 0.036(3) 0.038(3) 0.012(3) -0.027(3) -0.014(3)
C22 0.080(5) 0.046(4) 0.027(3) 0.003(3) 0.001(3) -0.007(3)
C23 0.077(5) 0.065(5) 0.048(4) 0.000(4) 0.011(3) -0.017(4)
C24 0.094(6) 0.073(5) 0.044(4) 0.000(4) 0.010(4) -0.004(4)
C25 0.115(6) 0.066(5) 0.035(4) -0.001(4) 0.010(4) -0.014(5)
C26 0.110(7) 0.067(5) 0.044(4) -0.005(4) -0.016(4) -0.023(5)
C27 0.076(5) 0.050(4) 0.029(3) 0.001(3) -0.010(3) -0.006(3)
C28 0.192(12) 0.125(9) 0.051(5) -0.029(6) 0.024(6) -0.045(9)
C29 0.056(4) 0.054(4) 0.048(4) -0.001(3) -0.007(3) -0.010(3)
C30 0.066(5) 0.097(7) 0.082(6) -0.007(5) -0.015(4) -0.015(5)
C31 0.089(5) 0.042(3) 0.053(4) -0.004(3) 0.014(3) -0.011(4)
C32 0.100(6) 0.068(5) 0.077(5) -0.003(5) 0.019(5) 0.024(5)
C33 0.180(12) 0.061(6) 0.128(9) 0.004(6) 0.064(9) -0.015(7)
C34 0.049(3) 0.050(4) 0.055(4) 0.009(3) 0.015(3) -0.007(3)
C35 0.131(8) 0.072(5) 0.052(4) 0.021(4) 0.033(5) 0.023(5)
Cl1 0.140(2) 0.146(3) 0.0689(14) -0.0032(15) 0.0535(15) -0.0207(19)
F1 0.184(7) 0.108(5) 0.084(4) 0.028(4) 0.028(4) 0.031(5)
F2 0.256(10) 0.411(17) 0.097(5) -0.149(8) 0.102(6) -0.177(11)
N1 0.026(2) 0.029(2) 0.041(3) 0.001(2) -0.0029(19) -0.0005(17)
N2 0.039(2) 0.029(2) 0.038(2) -0.002(2) -0.0002(19) -0.0038(19)
N3 0.053(3) 0.040(3) 0.032(2) 0.001(2) -0.003(2) -0.008(2)
N4 0.054(3) 0.042(3) 0.044(3) 0.002(2) 0.001(2) 0.000(2)
O1 0.041(2) 0.036(2) 0.078(3) -0.009(2) -0.018(2) 0.0068(18)
O2 0.078(3) 0.065(3) 0.058(3) 0.007(2) 0.026(2) 0.019(3)
P41 0.0363(7) 0.0308(7) 0.0606(10) -0.0150(7) 0.0030(6) -0.0036(6)
O41 0.048(2) 0.030(2) 0.074(3) -0.004(2) 0.005(2) -0.0011(16)
O42 0.069(3) 0.051(3) 0.063(3) -0.002(2) -0.010(2) 0.007(2)
O43 0.065(3) 0.117(6) 0.108(5) -0.016(4) 0.030(3) -0.024(3)
O44 0.039(2) 0.043(3) 0.171(6) -0.024(3) -0.012(3) 0.011(2)
P51 0.0637(11) 0.0250(7) 0.0617(11) 0.0014(7) 0.0268(8) -0.0002(7)
O51 0.044(2) 0.039(2) 0.085(3) 0.011(2) -0.011(2) -0.0022(19)
O52 0.081(3) 0.054(3) 0.065(3) -0.010(3) 0.017(3) -0.023(3)
O53 0.048(3) 0.072(4) 0.291(11) 0.089(6) 0.006(4) 0.004(3)
O54 0.380(16) 0.063(4) 0.100(5) -0.021(4) 0.122(8) -0.025(7)

loop_
_geom_angle_atom_site_label_1
_geom_angle_atom_site_label_2
_geom_angle_atom_site_label_3
_geom_angle
_geom_angle_publ_flag
O52 P51 O53 107.8(5) yes
O52 P51 O54 105.5(5) yes
O53 P51 O54 115.2(6) yes
O51 P51 O54 111.2(4) yes
O51 P51 O52 107.1(3) yes
O51 P51 O53 109.7(3) yes
O42 P41 O43 103.7(3) yes
O42 P41 O44 105.8(3) yes
O43 P41 O44 105.5(4) yes
O41 P41 O44 113.9(2) yes
O41 P41 O42 112.2(3) yes
O41 P41 O43 114.8(3) yes
P51 O51 H51 110.00 ?
P51 O52 H52 109.00 ?
P51 O53 H53 110.00 ?
P41 O42 H42 109.00 ?
P41 O43 H43 110.00 ?
C10 N1 C11 108.8(4) yes
C10 N1 C13 114.6(4) yes
C11 N1 C13 113.5(4) yes
C18 N2 C21 110.0(4) yes
C17 N2 C18 120.6(4) yes
C17 N2 C21 128.1(5) yes
C19 N3 C22 112.5(5) yes
C20 N3 C22 114.0(5) yes
C19 N3 C20 110.9(5) yes
C31 N4 C34 126.8(5) yes
C29 N4 C31 114.9(5) yes
C29 N4 C34 118.1(5) yes
C11 N1 H1 106.00 ?
C13 N1 H1 106.00 ?
C10 N1 H1 106.00 ?
C6 C1 C7 118.3(7) ?
C2 C1 C6 120.7(8) ?
C2 C1 C7 121.0(7) ?
F1 C2 C1 120.2(8) yes
C1 C2 C3 121.5(11) ?
F1 C2 C3 118.3(10) yes
C2 C3 C4 116.3(13) ?
F2 C4 C5 120.5(17) yes
C3 C4 C5 125.0(15) ?
F2 C4 C3 114.6(15) yes
C4 C5 C6 123.3(15) ?
C1 C6 C5 113.2(10) ?
C8 C7 C11 109.3(4) ?
C1 C7 C11 109.8(4) ?
C1 C7 C8 113.1(5) ?
C7 C8 C17 109.3(5) ?
C9 C8 C17 108.2(4) ?
C7 C8 C9 109.1(4) ?
C8 C9 C10 112.2(4) ?
N1 C10 C9 111.9(5) yes
N1 C11 C7 111.2(4) yes
N1 C13 C14 109.6(5) yes
C14 C13 C15 110.5(5) ?
C14 C13 C16 112.9(6) ?
N1 C13 C16 107.7(5) yes
N1 C13 C15 107.6(5) yes
C15 C13 C16 108.4(6) ?
O1 C17 C8 119.2(4) yes
O1 C17 N2 119.3(5) yes
N2 C17 C8 121.4(4) yes
N2 C18 C19 110.2(5) yes
N3 C19 C18 111.2(5) yes
N3 C20 C21 110.1(5) yes
N2 C21 C20 110.2(5) yes
N3 C22 C23 123.2(6) yes
C23 C22 C27 117.8(6) ?
N3 C22 C27 119.1(6) yes
C22 C23 C24 120.9(7) ?
Cl1 C24 C23 117.4(7) yes
C23 C24 C25 123.1(8) ?
Cl1 C24 C25 119.4(6) yes
C26 C25 C28 118.7(9) ?
C24 C25 C26 116.3(7) ?
C24 C25 C28 124.9(9) ?
C25 C26 C27 124.0(8) ?
C22 C27 C26 118.0(7) ?
C22 C27 C29 118.2(6) ?
C26 C27 C29 123.9(7) ?
C27 C29 C30 114.3(6) ?
N4 C29 C30 112.4(6) yes
N4 C29 C27 109.9(5) yes
C32 C31 C33 112.7(8) ?
N4 C31 C32 113.3(6) yes
N4 C31 C33 113.4(7) yes
N4 C34 C35 120.6(6) yes
O2 C34 C35 118.4(6) yes
O2 C34 N4 120.9(6) yes
C2 C3 H3A 122.00 ?
C4 C3 H3A 122.00 ?
C6 C5 H5 118.00 ?
C4 C5 H5 118.00 ?
C5 C6 H6 123.00 ?
C1 C6 H6 123.00 ?
C8 C7 H7 108.00 ?
C1 C7 H7 108.00 ?
C11 C7 H7 108.00 ?
C9 C8 H8 110.00 ?
C7 C8 H8 110.00 ?
C17 C8 H8 110.00 ?
C8 C9 H9B 109.00 ?
C10 C9 H9A 109.00 ?
C10 C9 H9B 109.00 ?
H9A C9 H9B 108.00 ?
C8 C9 H9A 109.00 ?
N1 C10 H10A 109.00 ?
N1 C10 H10B 109.00 ?
C9 C10 H10B 109.00 ?
H10A C10 H10B 108.00 ?
C9 C10 H10A 109.00 ?
N1 C11 H11A 109.00 ?
C7 C11 H11A 109.00 ?
C7 C11 H11B 109.00 ?
N1 C11 H11B 109.00 ?
H11A C11 H11B 108.00 ?
C13 C14 H14C 109.00 ?
H14A C14 H14B 109.00 ?
H14A C14 H14C 109.00 ?
H14B C14 H14C 109.00 ?
C13 C14 H14A 110.00 ?
C13 C14 H14B 110.00 ?
C13 C15 H15B 109.00 ?
C13 C15 H15A 110.00 ?
H15A C15 H15C 109.00 ?
H15B C15 H15C 109.00 ?
C13 C15 H15C 109.00 ?
H15A C15 H15B 109.00 ?
C13 C16 H16C 110.00 ?
C13 C16 H16A 109.00 ?
C13 C16 H16B 109.00 ?
H16A C16 H16B 109.00 ?
H16A C16 H16C 109.00 ?
H16B C16 H16C 110.00 ?
N2 C18 H18A 110.00 ?
N2 C18 H18B 110.00 ?
C19 C18 H18A 110.00 ?
C19 C18 H18B 110.00 ?
H18A C18 H18B 108.00 ?
N3 C19 H19A 109.00 ?
N3 C19 H19B 109.00 ?
C18 C19 H19A 109.00 ?
C18 C19 H19B 109.00 ?
H19A C19 H19B 108.00 ?
N3 C20 H20A 110.00 ?
N3 C20 H20B 110.00 ?
H20A C20 H20B 108.00 ?
C21 C20 H20B 110.00 ?
C21 C20 H20A 110.00 ?
C20 C21 H21A 110.00 ?
C20 C21 H21B 110.00 ?
N2 C21 H21B 110.00 ?
N2 C21 H21A 110.00 ?
H21A C21 H21B 108.00 ?
C24 C23 H23 120.00 ?
C22 C23 H23 120.00 ?
C27 C26 H26 118.00 ?
C25 C26 H26 118.00 ?
C25 C28 H28B 109.00 ?
C25 C28 H28A 110.00 ?
H28A C28 H28C 109.00 ?
C25 C28 H28C 110.00 ?
H28A C28 H28B 109.00 ?
H28B C28 H28C 109.00 ?
C27 C29 H29 107.00 ?
C30 C29 H29 107.00 ?
N4 C29 H29 106.00 ?
C29 C30 H30A 109.00 ?
C29 C30 H30C 109.00 ?
H30A C30 H30B 109.00 ?
C29 C30 H30B 109.00 ?
H30B C30 H30C 109.00 ?
H30A C30 H30C 109.00 ?
N4 C31 H31 106.00 ?
C32 C31 H31 105.00 ?
C33 C31 H31 106.00 ?
C31 C32 H32A 109.00 ?
C31 C32 H32B 109.00 ?
H32A C32 H32C 109.00 ?
H32B C32 H32C 109.00 ?
H32A C32 H32B 110.00 ?
C31 C32 H32C 109.00 ?
C31 C33 H33B 109.00 ?
C31 C33 H33A 109.00 ?
H33A C33 H33C 109.00 ?
C31 C33 H33C 110.00 ?
H33A C33 H33B 109.00 ?
H33B C33 H33C 109.00 ?
C34 C35 H35B 109.00 ?
C34 C35 H35C 109.00 ?
H35A C35 H35C 109.00 ?
H35B C35 H35C 109.00 ?
H35A C35 H35B 109.00 ?
C34 C35 H35A 110.00 ?

loop_
_geom_bond_atom_site_label_1
_geom_bond_atom_site_label_2
_geom_bond_distance
_geom_bond_publ_flag
Cl1 C24 1.778(9) yes
P51 O52 1.545(6) yes
P51 O53 1.461(9) yes
P51 O54 1.475(9) yes
P51 O51 1.539(5) yes
P41 O41 1.467(5) yes
P41 O42 1.549(5) yes
P41 O44 1.517(5) yes
P41 O43 1.533(6) yes
F1 C2 1.260(14) yes
F2 C4 1.382(18) yes
O1 C17 1.250(6) yes
O2 C34 1.256(9) yes
O51 H51 0.8200 ?
O52 H52 0.8200 ?
O53 H53 0.8200 ?
O42 H42 0.8200 ?
O43 H43 0.8200 ?
N1 C10 1.492(7) yes
N1 C11 1.502(8) yes
N1 C13 1.574(7) yes
N2 C17 1.334(6) yes
N2 C18 1.466(8) yes
N2 C21 1.465(7) yes
N3 C20 1.470(9) yes
N3 C22 1.432(8) yes
N3 C19 1.467(7) yes
N4 C31 1.506(9) yes
N4 C29 1.479(9) yes
N4 C34 1.338(8) yes
N1 H1 0.9100 ?
C1 C6 1.463(13) ?
C1 C2 1.342(12) ?
C1 C7 1.517(8) ?
C2 C3 1.462(15) ?
C3 C4 1.30(3) ?
C4 C5 1.32(2) ?
C5 C6 1.426(19) ?
C7 C11 1.538(8) ?
C7 C8 1.550(8) ?
C8 C17 1.517(8) ?
C8 C9 1.556(8) ?
C9 C10 1.523(8) ?
C13 C15 1.537(10) ?
C13 C16 1.503(9) ?
C13 C14 1.530(9) ?
C18 C19 1.490(9) ?
C20 C21 1.503(9) ?
C22 C23 1.388(10) ?
C22 C27 1.424(10) ?
C23 C24 1.369(10) ?
C24 C25 1.350(13) ?
C25 C26 1.388(13) ?
C25 C28 1.529(12) ?
C26 C27 1.375(9) ?
C27 C29 1.533(10) ?
C29 C30 1.525(11) ?
C31 C32 1.494(12) ?
C31 C33 1.549(14) ?
C34 C35 1.502(11) ?
C3 H3A 0.9300 ?
C5 H5 0.9300 ?
C6 H6 0.9300 ?
C7 H7 0.9800 ?
C8 H8 0.9800 ?
C9 H9B 0.9700 ?
C9 H9A 0.9700 ?
C10 H10A 0.9700 ?
C10 H10B 0.9700 ?
C11 H11A 0.9700 ?
C11 H11B 0.9700 ?
C14 H14C 0.9600 ?
C14 H14A 0.9600 ?
C14 H14B 0.9600 ?
C15 H15B 0.9600 ?
C15 H15A 0.9600 ?
C15 H15C 0.9600 ?
C16 H16A 0.9600 ?
C16 H16B 0.9600 ?
C16 H16C 0.9600 ?
C18 H18B 0.9700 ?
C18 H18A 0.9700 ?
C19 H19A 0.9700 ?
C19 H19B 0.9700 ?
C20 H20A 0.9700 ?
C20 H20B 0.9700 ?
C21 H21B 0.9700 ?
C21 H21A 0.9700 ?
C23 H23 0.9300 ?
C26 H26 0.9300 ?
C28 H28B 0.9600 ?
C28 H28A 0.9600 ?
C28 H28C 0.9600 ?
C29 H29 0.9800 ?
C30 H30A 0.9600 ?
C30 H30C 0.9600 ?
C30 H30B 0.9600 ?
C31 H31 0.9800 ?
C32 H32A 0.9600 ?
C32 H32C 0.9600 ?
C32 H32B 0.9600 ?
C33 H33A 0.9600 ?
C33 H33C 0.9600 ?
C33 H33B 0.9600 ?
C35 H35C 0.9600 ?
C35 H35B 0.9600 ?
C35 H35A 0.9600 ?

loop_
_geom_contact_atom_site_label_1
_geom_contact_atom_site_label_2
_geom_contact_distance
_geom_contact_site_symmetry_2
Cl1 F2 3.413(13) .
Cl1 H28B 2.8200 .
P41 O53 3.494(7) 1_665
P51 O44 3.421(5) 1_445
P41 H53 2.7400 1_665
P41 H51 2.8100 1_665
P41 H1 3.0900 .
P41 H9A 3.0700 .
P41 H7 3.1700 .
P51 H43 3.1000 2_647
F1 O42 3.142(9) .
F2 Cl1 3.413(13) .
F1 H33C 2.8600 1_665
F1 H7 2.3200 .
O1 O42 2.610(7) .
O2 N3 3.253(7) .
O2 O52 2.601(7) .
O41 N1 2.862(6) .
O41 O51 2.686(6) 1_665
O42 F1 3.142(9) .
O42 O1 2.610(7) .
O42 C7 3.397(8) .
O42 C32 3.397(10) 1_565
O43 C15 3.295(9) 1_455
O43 O54 2.375(11) 2_657
O44 P51 3.421(5) 1_665
O44 O53 2.399(8) 1_665
O51 O41 2.686(6) 1_445
O52 O2 2.601(7) .
O53 P41 3.494(7) 1_445
O53 C21 3.284(11) 1_455
O53 O44 2.399(8) 1_445
O54 C10 3.377(10) 1_455
O54 O43 2.375(11) 2_647
O1 H7 2.5800 .
O1 H42 1.9600 .
O1 H18A 2.2800 .
O1 H9A 2.6400 .
O2 H52 1.8100 .
O2 H29 2.2000 .
O2 H18B 2.7600 .
O41 H53 2.8400 1_665
O41 H51 1.9300 1_665
O41 H7 2.9100 .
O41 H15C 2.8800 .
O41 H1 1.9500 .
O41 H16A 2.8900 .
O42 H7 2.4600 .
O42 H35A 2.6500 1_565
O42 H32C 2.4900 1_565
O43 H9A 2.6900 .
O43 H10B 2.8700 2_757
O43 H14A 2.7400 2_757
O43 H15B 2.5500 1_455
O44 H16C 2.5800 2_757
O44 H10A 2.8900 2_757
O44 H51 2.8300 1_665
O44 H53 1.7800 1_665
O51 H14B 2.6600 2_747
O53 H8 2.7100 1_455
O53 H21B 2.3600 1_455
O54 H10B 2.4200 1_455
O54 H43 1.6400 2_647
O54 H14A 2.9000 1_455
N1 O41 2.862(6) .
N2 N3 2.846(6) .
N3 O2 3.253(7) .
N3 N4 3.111(7) .
N3 C34 3.268(8) .
N3 N2 2.846(6) .
N4 N3 3.111(7) .
N3 H29 2.5400 .
C7 O42 3.397(8) .
C10 O54 3.377(10) 1_655
C15 O43 3.295(9) 1_655
C15 C35 3.556(12) 1_665
C19 C29 3.589(10) .
C21 O53 3.284(11) 1_655
C26 C31 3.494(10) .
C27 C32 3.387(12) .
C29 C19 3.589(10) .
C31 C26 3.494(10) .
C32 C27 3.387(12) .
C32 O42 3.397(10) 1_545
C32 C35 3.363(13) .
C33 C35 3.164(15) .
C34 N3 3.268(8) .
C35 C15 3.556(12) 1_445
C35 C32 3.363(13) .
C35 C33 3.164(15) .
C5 H29 2.9900 1_655
C5 H19A 3.0700 1_655
C5 H20A 2.9800 .
C6 H8 2.8100 .
C6 H20A 2.8400 .
C6 H11A 2.8200 .
C8 H21B 2.6200 .
C8 H6 3.0100 .
C10 H16C 2.7800 .
C10 H16A 3.0600 .
C10 H14A 2.6900 .
C11 H6 3.0000 .
C11 H15C 2.9900 .
C11 H15A 2.8200 .
C11 H14C 2.7900 .
C14 H11A 2.7900 .
C14 H10B 2.8000 .
C15 H11B 2.5500 .
C15 H35B 2.8700 1_665
C16 H10A 2.6000 .
C17 H42 3.0400 .
C19 H29 2.9400 .
C20 H23 2.7800 .
C21 H8 2.5900 .
C22 H32A 2.9400 .
C23 H20A 2.7500 .
C23 H19B 3.0000 .
C26 H30A 2.8600 .
C26 H30B 2.9200 .
C26 H31 2.8200 .
C27 H32A 2.8400 .
C27 H31 2.6600 .
C28 H19B 2.9500 2_646
C29 H5 2.9700 1_455
C30 H26 2.6100 .
C30 H5 2.9900 1_455
C30 H31 2.7300 .
C31 H35A 2.6700 .
C31 H30A 2.8200 .
C32 H35A 2.6500 .
C33 H35B 3.0000 .
C33 H35A 2.8900 .
C34 H52 2.7800 .
C35 H32C 2.8000 .
C35 H33A 2.6800 .
C35 H15C 3.0100 1_445
H1 H9A 2.4900 .
H1 P41 3.0900 .
H1 O41 1.9500 .
H1 H15C 2.3100 .
H1 H16A 2.3100 .
H1 H7 2.3800 .
H5 C30 2.9900 1_655
H5 H29 2.1900 1_655
H5 C29 2.9700 1_655
H6 C8 3.0100 .
H6 H8 2.4500 .
H6 H11A 2.4700 .
H6 C11 3.0000 .
H7 O1 2.5800 .
H7 O41 2.9100 .
H7 O42 2.4600 .
H7 H1 2.3800 .
H7 H9A 2.6000 .
H7 H42 2.5900 .
H7 F1 2.3200 .
H7 P41 3.1700 .
H8 H21B 1.9300 .
H8 H6 2.4500 .
H8 C6 2.8100 .
H8 C21 2.5900 .
H8 H11A 2.5700 .
H8 O53 2.7100 1_655
H9A O43 2.6900 .
H9A H43 2.3700 .
H9A H7 2.6000 .
H9A P41 3.0700 .
H9A H1 2.4900 .
H9A O1 2.6400 .
H10A O44 2.8900 2_747
H10A H16A 2.6000 .
H10A H16C 2.2000 .
H10A C16 2.6000 .
H10B O54 2.4200 1_655
H10B H14A 2.1800 .
H10B O43 2.8700 2_747
H10B H43 2.5200 2_747
H10B H11A 2.4400 .
H10B C14 2.8000 .
H11A C14 2.7900 .
H11A C6 2.8200 .
H11A H6 2.4700 .
H11A H8 2.5700 .
H11A H10B 2.4400 .
H11A H14C 2.3600 .
H11B C15 2.5500 .
H11B H15A 2.2000 .
H11B H15C 2.5000 .
H14A C10 2.6900 .
H14A O54 2.9000 1_655
H14A O43 2.7400 2_747
H14A H10B 2.1800 .
H14A H16C 2.5500 .
H14B O51 2.6600 2_757
H14C H15A 2.3200 .
H14C C11 2.7900 .
H14C H11A 2.3600 .
H15A H14C 2.3200 .
H15A C11 2.8200 .
H15A H11B 2.2000 .
H15B H16B 2.2500 .
H15B O43 2.5500 1_655
H15C O41 2.8800 .
H15C C11 2.9900 .
H15C C35 3.0100 1_665
H15C H1 2.3100 .
H15C H11B 2.5000 .
H15C H35B 2.2100 1_665
H16A O41 2.8900 .
H16A C10 3.0600 .
H16A H1 2.3100 .
H16A H10A 2.6000 .
H16B H15B 2.2500 .
H16C H14A 2.5500 .
H16C O44 2.5800 2_747
H16C C10 2.7800 .
H16C H10A 2.2000 .
H18A O1 2.2800 .
H18B H21A 2.4400 .
H18B O2 2.7600 .
H19A C5 3.0700 1_455
H19A H29 2.5000 .
H19B C28 2.9500 2_656
H19B H20A 2.5100 .
H19B C23 3.0000 .
H20A C5 2.9800 .
H20A C6 2.8400 .
H20A C23 2.7500 .
H20A H23 2.2700 .
H20A H19B 2.5100 .
H21A H18B 2.4400 .
H21B C8 2.6200 .
H21B H8 1.9300 .
H21B O53 2.3600 1_655
H23 C20 2.7800 .
H23 H20A 2.2700 .
H26 H28C 2.3200 .
H26 C30 2.6100 .
H26 H30B 2.5400 .
H26 H30A 2.2900 .
H28B Cl1 2.8200 .
H28C H26 2.3200 .
H29 C5 2.9900 1_455
H29 O2 2.2000 .
H29 N3 2.5400 .
H29 H5 2.1900 1_455
H29 H19A 2.5000 .
H29 C19 2.9400 .
H30A C31 2.8200 .
H30A H26 2.2900 .
H30A C26 2.8600 .
H30A H31 2.2200 .
H30B C26 2.9200 .
H30B H26 2.5400 .
H31 H30A 2.2200 .
H31 C27 2.6600 .
H31 C30 2.7300 .
H31 C26 2.8200 .
H32A C22 2.9400 .
H32A C27 2.8400 .
H32B H33B 2.5900 .
H32C H42 2.5900 1_545
H32C C35 2.8000 .
H32C H33A 2.5600 .
H32C H35A 1.9500 .
H32C O42 2.4900 1_545
H33A H32C 2.5600 .
H33A H35A 2.3300 .
H33A C35 2.6800 .
H33A H35B 2.4200 .
H33B H32B 2.5900 .
H33C F1 2.8600 1_445
H35A O42 2.6500 1_545
H35A C32 2.6500 .
H35A C33 2.8900 .
H35A C31 2.6700 .
H35A H42 2.4800 1_545
H35A H33A 2.3300 .
H35A H32C 1.9500 .
H35B H15C 2.2100 1_445
H35B H33A 2.4200 .
H35B C33 3.0000 .
H35B C15 2.8700 1_445
H42 O1 1.9600 .
H42 H32C 2.5900 1_565
H42 H35A 2.4800 1_565
H42 C17 3.0400 .
H42 H7 2.5900 .
H43 H9A 2.3700 .
H43 O54 1.6400 2_657
H43 H10B 2.5200 2_757
H43 P51 3.1000 2_657
H51 P41 2.8100 1_445
H51 O41 1.9300 1_445
H51 O44 2.8300 1_445
H51 H53 2.1000 .
H52 C34 2.7800 .
H52 O2 1.8100 .
H53 O41 2.8400 1_445
H53 O44 1.7800 1_445
H53 H51 2.1000 .
H53 P41 2.7400 1_445

loop_
_geom_torsion_atom_site_label_1
_geom_torsion_atom_site_label_2
_geom_torsion_atom_site_label_3
_geom_torsion_atom_site_label_4
_geom_torsion
C13 N1 C10 C9 173.2(4)
C10 N1 C11 C7 62.0(5)
C13 N1 C11 C7 -169.1(4)
C10 N1 C13 C14 64.0(6)
C11 N1 C13 C14 -61.9(6)
C10 N1 C13 C15 -175.8(5)
C11 N1 C13 C15 58.3(6)
C10 N1 C13 C16 -59.2(6)
C11 N1 C13 C16 174.9(5)
C11 N1 C10 C9 -58.6(6)
C21 N2 C17 O1 175.1(5)
C18 N2 C17 C8 -172.8(5)
C18 N2 C17 O1 9.7(7)
C17 N2 C18 C19 109.0(5)
C21 N2 C18 C19 -58.8(6)
C21 N2 C17 C8 -7.4(8)
C18 N2 C21 C20 59.4(6)
C17 N2 C21 C20 -107.2(6)
C22 N3 C19 C18 175.0(5)
C20 N3 C19 C18 -56.0(6)
C19 N3 C22 C23 80.3(8)
C19 N3 C20 C21 56.0(6)
C22 N3 C20 C21 -175.8(5)
C20 N3 C22 C27 133.4(6)
C20 N3 C22 C23 -47.1(8)
C19 N3 C22 C27 -99.2(7)
C34 N4 C31 C32 -78.1(9)
C31 N4 C34 C35 12.3(10)
C29 N4 C31 C32 106.4(7)
C34 N4 C29 C27 124.9(6)
C31 N4 C29 C27 -59.2(7)
C34 N4 C31 C33 51.9(10)
C29 N4 C34 C35 -172.3(7)
C31 N4 C29 C30 69.3(7)
C34 N4 C29 C30 -106.7(7)
C29 N4 C34 O2 4.3(9)
C29 N4 C31 C33 -123.6(7)
C31 N4 C34 O2 -171.1(6)
C7 C1 C6 C5 179.1(7)
C7 C1 C2 C3 179.4(8)
C2 C1 C6 C5 -3.1(11)
C6 C1 C2 F1 -177.9(8)
C2 C1 C7 C8 123.3(7)
C2 C1 C7 C11 -114.4(7)
C6 C1 C2 C3 1.6(13)
C7 C1 C2 F1 -0.1(12)
C6 C1 C7 C11 63.4(7)
C6 C1 C7 C8 -59.0(7)
F1 C2 C3 C4 179.5(12)
C1 C2 C3 C4 -0.1(17)
C2 C3 C4 F2 -179.3(11)
C2 C3 C4 C5 0(2)
C3 C4 C5 C6 -2(2)
F2 C4 C5 C6 177.4(11)
C4 C5 C6 C1 3.3(15)
C11 C7 C8 C9 54.8(6)
C1 C7 C8 C17 -64.4(6)
C1 C7 C8 C9 177.5(5)
C11 C7 C8 C17 172.9(4)
C1 C7 C11 N1 174.3(5)
C8 C7 C11 N1 -61.1(6)
C9 C8 C17 N2 -112.7(5)
C17 C8 C9 C10 -171.7(4)
C7 C8 C17 O1 -53.8(6)
C7 C8 C17 N2 128.7(5)
C7 C8 C9 C10 -52.9(6)
C9 C8 C17 O1 64.8(6)
C8 C9 C10 N1 55.5(6)
N2 C18 C19 N3 57.1(6)
N3 C20 C21 N2 -57.9(6)
N3 C22 C27 C26 178.9(6)
N3 C22 C27 C29 -1.3(9)
C23 C22 C27 C26 -0.7(10)
C27 C22 C23 C24 -0.6(11)
N3 C22 C23 C24 179.9(7)
C23 C22 C27 C29 179.1(6)
C22 C23 C24 Cl1 178.6(6)
C22 C23 C24 C25 2.1(13)
Cl1 C24 C25 C28 3.9(13)
C23 C24 C25 C26 -2.3(13)
C23 C24 C25 C28 -179.7(9)
Cl1 C24 C25 C26 -178.7(7)
C24 C25 C26 C27 0.9(13)
C28 C25 C26 C27 178.5(9)
C25 C26 C27 C22 0.5(12)
C25 C26 C27 C29 -179.2(8)
C26 C27 C29 N4 107.8(8)
C26 C27 C29 C30 -19.7(11)
C22 C27 C29 C30 160.6(7)
C22 C27 C29 N4 -72.0(8)

loop_
_cod_related_entry_id
_cod_related_entry_database
_cod_related_entry_code
1 ChemSpider 21198141
